data_1533098
loop_
_publ_author_name
'Dombrovski, E.N.'
'Serov, T.V.'
'Ardashnikova, E.I.'
'Abakumov, A.M.'
'Dolgikh, V.A.'
'van Tendeloo, G.'

_publ_section_title
;
 The structural investigation of Ba4 Bi3 F17
;
_journal_name_full 'Journal of Solid State Chemistry'
_journal_page_first 312
_journal_page_last 318
_journal_volume 177
_journal_year 2004
_chemical_formula_sum 'Ba4 Bi3 F17'
_space_group_IT_number 148
_symmetry_space_group_name_Hall '-R 3'
_symmetry_space_group_name_H-M 'R -3 :H'
_cell_angle_alpha 90
_cell_angle_beta 90
_cell_angle_gamma 120
_cell_formula_units_Z 6
_cell_length_a 11.23
_cell_length_b 11.23
_cell_length_c 20.7766
_cell_volume 2269.157
_citation_journal_id_ASTM JSSCBI
_cod_data_source_file Dombrovski_JSSCBI_2004_1834.cif
_cod_data_source_block Ba4Bi3F17
_cod_database_code 1533098

loop_
_symmetry_equiv_pos_as_xyz
x,y,z
-y,x-y,z
-x+y,-x,z
-x,-y,-z
y,-x+y,-z
x-y,x,-z
x+2/3,y+1/3,z+1/3
-y+2/3,x-y+1/3,z+1/3
-x+y+2/3,-x+1/3,z+1/3
-x+2/3,-y+1/3,-z+1/3
y+2/3,-x+y+1/3,-z+1/3
x-y+2/3,x+1/3,-z+1/3
x+1/3,y+2/3,z+2/3
-y+1/3,x-y+2/3,z+2/3
-x+y+1/3,-x+2/3,z+2/3
-x+1/3,-y+2/3,-z+2/3
y+1/3,-x+y+2/3,-z+2/3
x-y+1/3,x+2/3,-z+2/3

loop_
_atom_site_label
_atom_site_type_symbol
_atom_site_fract_x
_atom_site_fract_y
_atom_site_fract_z
_atom_site_occupancy
_atom_site_U_iso_or_equiv
F5 F-1 0.451 0.083 0.2913 1 0.0
Ba1 Ba+2 0 0 0.2629 1 0.0
Bi1 Bi+3 0.085 0.6202 0.08171 1 0.0
F7 F-1 0 0 0 1 0.0
F3 F-1 0.145 0.181 0.6118 1 0.0
F2 F-1 0.238 0.061 0.2171 1 0.0
Ba2 Ba+2 0.2252 0.0275 0.0851 1 0.0
F4 F-1 0.582 0.017 0.8372 1 0.0
F8 F-1 0.962 0.925 0.491 0.1667 0.0
F1 F-1 0.483 0.09 0.0372 1 0.0
F6 F-1 0 0 0.853 1 0.0
